data_9010034
loop_
_publ_author_name
'Hawthorne, F. C.'
'Ungaretti, L.'
'Oberti, R.'
'Bottazzi, P.'
'Czamanske, G. K.'

_publ_section_title
;
 Li: an important component in igneous alkali amphiboles
 Sample: A(4), ferro-fluor-leakeite
;
_journal_name_full 'American Mineralogist'
_journal_page_first 733
_journal_page_last 745
_journal_volume 78
_journal_year 1993
_chemical_compound_source 'Questa caldera, New Mexico'
_chemical_formula_sum
;Al0.2 F1.6 Fe2.92 H0.4 K0.239 Li0.64 Mg0.64 Mn0.66 Na2.652 O22.4 Si7.8 Ti0.07
 Zn0.07
;
_chemical_name_mineral Fluoro-ferroleakeite
_space_group_IT_number 12
_symmetry_space_group_name_Hall '-C 2y'
_symmetry_space_group_name_H-M 'C 1 2/m 1'
_cell_angle_alpha 90
_cell_angle_beta 103.89
_cell_angle_gamma 90
_cell_formula_units_Z 2
_cell_length_a 9.796
_cell_length_b 17.934
_cell_length_c 5.312
_cell_volume 905.931
_database_code_amcsd 0001589
_exptl_crystal_density_diffrn 3.340
_cod_original_formula_sum
;O22.4 (F1.6 Si7.8) Al.2 Mg.64 Fe2.92 Mn.66 Ti.07 Zn.07 Li.64 Na2.652 K.239
 H.4
;
_cod_database_code 9010034

loop_
_space_group_symop_operation_xyz
x,y,z
1/2+x,1/2+y,z
x,-y,z
1/2+x,1/2-y,z
-x,y,-z
1/2-x,1/2+y,-z
-x,-y,-z
1/2-x,1/2-y,-z

loop_
_atom_site_label
_atom_site_fract_x
_atom_site_fract_y
_atom_site_fract_z
_atom_site_occupancy
_atom_site_U_iso_or_equiv
_atom_site_type_symbol
_atom_site_attached_hydrogens
O1 0.11070 0.09040 0.20930 1.00000 0.00773 O 0
O2 0.11970 0.17140 0.73630 1.00000 0.00773 O 0
O-H3 0.11230 0.00000 0.70670 0.20000 0.01305 O 1
F 0.11230 0.00000 0.70670 0.80000 0.01305 F 0
O4 0.36510 0.24980 0.80120 1.00000 0.00988 O 0
O5 0.35050 0.12840 0.08340 1.00000 0.00975 O 0
O6 0.34200 0.12020 0.58060 1.00000 0.00950 O 0
O7 0.33580 0.00000 0.29870 1.00000 0.01064 O 0
SiT1 0.27970 0.08580 0.29200 0.97500 0.00532 Si 0
AlT1 0.27970 0.08580 0.29200 0.02500 0.00532 Al 0
SiT2 0.29020 0.17070 0.80250 0.97500 0.00519 Si 0
AlT2 0.29020 0.17070 0.80250 0.02500 0.00519 Al 0
MgM1 0.00000 0.08880 0.50000 0.30000 0.00747 Mg 0
Fe2+M1 0.00000 0.08880 0.50000 0.53000 0.00747 Fe 0
MnM1 0.00000 0.08880 0.50000 0.17000 0.00747 Mn 0
Fe2+M2 0.00000 0.18100 0.00000 0.03000 0.00608 Fe 0
Fe3+M2 0.00000 0.18100 0.00000 0.90000 0.00608 Fe 0
TiM2 0.00000 0.18100 0.00000 0.03500 0.00608 Ti 0
ZnM2 0.00000 0.18100 0.00000 0.03500 0.00608 Zn 0
LiM3 0.00000 0.00000 0.00000 0.64000 0.00836 Li 0
MgM3 0.00000 0.00000 0.00000 0.04000 0.00836 Mg 0
MnM3 0.00000 0.00000 0.00000 0.32000 0.00836 Mn 0
NaM4 0.00000 0.27750 0.50000 1.00000 0.01482 Na 0
KA 0.00000 0.50000 0.00000 0.06500 0.05940 K 0
NaA 0.00000 0.50000 0.00000 0.17800 0.05940 Na 0
KAm 0.04470 0.50000 0.09630 0.08200 0.04116 K 0
NaAm 0.04470 0.50000 0.09630 0.22400 0.04116 Na 0
KA2 0.00000 0.46610 0.00000 0.00500 0.02609 K 0
NaA2 0.00000 0.46610 0.00000 0.01300 0.02609 Na 0

loop_
_cod_changelog_entry_id
_cod_changelog_entry_author
_cod_changelog_entry_date
_cod_changelog_entry_text
1
;cod-tools version 3.8.0
Id: cif_guess_AMCSD_atom_types 9581 2023-05-17 12:35:41Z saulius
;
2023-05-18T11:40:44+03:00
;Derived atom types and hydrogen counts
from atom names that follow the AMCSD naming convention
(Wat == water, O-H == hydroxyl).
;

loop_
_cod_related_entry_id
_cod_related_entry_database
_cod_related_entry_code
1 AMCSD 0001589
